data_2203442
loop_
_publ_author_name
'Mizota, Mina'
'Sakai, Ken'

_publ_section_title
;
 Di-\m-2-aminopyridinato-bis[(2,2'-bipyridine)platinum(II)] dinitrate
 tetrahydrate as a head-to-tail isomer
;
_journal_issue 4
_journal_name_full 'Acta Crystallographica Section E'
_journal_page_first m473
_journal_page_last m476
_journal_paper_doi 10.1107/S1600536804006877
_journal_volume 60
_journal_year 2004
_chemical_formula_iupac '[Pt2 (C10 H8 N2)2 (C5 H5 N2)2] (N O3)2, 4H2 O'
_chemical_formula_moiety 'C30 H26 N8 Pt2 2+, 2N O3 -, 2H2 O'
_chemical_formula_sum 'C30 H30 N10 O8 Pt2'
_chemical_formula_weight 1048.82
_chemical_name_systematic
;
Di-\m-2-aminopyridinato-bis[(2,2'-bipyridine)platinum(II)] dinitrate
tetrahydrate
;
_space_group_IT_number 14
_symmetry_cell_setting monoclinic
_symmetry_space_group_name_Hall '-P 2yn'
_symmetry_space_group_name_H-M 'P 1 21/n 1'
_atom_sites_solution_hydrogens geom
_atom_sites_solution_primary direct
_atom_sites_solution_secondary difmap
_cell_angle_alpha 90.00
_cell_angle_beta 108.4110(10)
_cell_angle_gamma 90.00
_cell_formula_units_Z 4
_cell_length_a 14.1356(8)
_cell_length_b 16.0180(9)
_cell_length_c 16.4055(9)
_cell_measurement_reflns_used 5776
_cell_measurement_temperature 296(2)
_cell_measurement_theta_max 20.16
_cell_measurement_theta_min 2.30
_cell_volume 3524.5(3)
_computing_cell_refinement 'SAINT (Bruker, 2001)'
_computing_data_collection 'SMART (Bruker, 2001)'
_computing_data_reduction SAINT
_computing_molecular_graphics 'KENX (Sakai, 2002)'
_computing_publication_material
;
SHELXL97, TEXSAN (Molecular Structure Corporation, 2001),
KENX and ORTEPII (Johnson, 1976)
;
_computing_structure_refinement 'SHELXL97 (Sheldrick, 1997)'
_computing_structure_solution 'SHELXS97 (Sheldrick, 1997)'
_diffrn_ambient_temperature 296(2)
_diffrn_detector_area_resol_mean 8.366
_diffrn_measured_fraction_theta_full 0.998
_diffrn_measured_fraction_theta_max 0.998
_diffrn_measurement_device 'Bruker SMART APEX CCD-detector'
_diffrn_measurement_method \w
_diffrn_radiation_monochromator graphite
_diffrn_radiation_source 'fine-focus sealed tube'
_diffrn_radiation_type MoK\a
_diffrn_radiation_wavelength 0.71073
_diffrn_reflns_av_R_equivalents 0.0949
_diffrn_reflns_av_sigmaI/netI 0.0787
_diffrn_reflns_limit_h_max 17
_diffrn_reflns_limit_h_min -17
_diffrn_reflns_limit_k_max 20
_diffrn_reflns_limit_k_min -20
_diffrn_reflns_limit_l_max 20
_diffrn_reflns_limit_l_min -20
_diffrn_reflns_number 40126
_diffrn_reflns_theta_full 26.37
_diffrn_reflns_theta_max 26.37
_diffrn_reflns_theta_min 2.09
_diffrn_standards_decay_% 'no decay, variation: 0.01'
_diffrn_standards_interval_time 330
_diffrn_standards_number 100
_exptl_absorpt_coefficient_mu 7.992
_exptl_absorpt_correction_T_max 0.73498
_exptl_absorpt_correction_T_min 0.29776
_exptl_absorpt_correction_type gaussian
_exptl_absorpt_process_details '(XPREP in SAINT; Bruker, 2001)'
_exptl_crystal_colour red
_exptl_crystal_density_diffrn 1.977
_exptl_crystal_density_meas ?
_exptl_crystal_density_method .
_exptl_crystal_description needle
_exptl_crystal_F_000 2000
_exptl_crystal_size_max 0.233
_exptl_crystal_size_mid 0.068
_exptl_crystal_size_min 0.042
_refine_diff_density_max 2.021
_refine_diff_density_min -0.727
_refine_ls_extinction_expression not_refined
_refine_ls_extinction_method none
_refine_ls_goodness_of_fit_ref 0.900
_refine_ls_hydrogen_treatment constr
_refine_ls_matrix_type full
_refine_ls_number_parameters 427
_refine_ls_number_reflns 7197
_refine_ls_number_restraints 28
_refine_ls_restrained_S_all 0.900
_refine_ls_R_factor_all 0.0929
_refine_ls_R_factor_gt 0.0510
_refine_ls_shift/su_max 0.001
_refine_ls_shift/su_mean 0.000
_refine_ls_structure_factor_coef Fsqd
_refine_ls_weighting_details 'calc w = 1/[\s^2^(Fo^2^)+(0.0718P)^2^] where P = (Fo^2^+2Fc^2^)/3'
_refine_ls_weighting_scheme calc
_refine_ls_wR_factor_gt 0.1243
_refine_ls_wR_factor_ref 0.1353
_reflns_number_gt 4146
_reflns_number_total 7197
_reflns_threshold_expression I>2\s(I)
_cod_data_source_file hb6028.cif
_cod_data_source_block I
_cod_depositor_comments
;
The following automatic conversions were performed:
'_symmetry_cell_setting' value 'Monoclinic' changed to 'monoclinic'
according to '/home/saulius/struct/CIF-dictionaries/cif_core.dic'
dictionary named 'cif_core.dic' version 2.4.1 from 2010-06-29.

Automatic conversion script
Id: cif_fix_enum 1527 2010-12-29 10:47:43Z saulius 

The following automatic conversions were performed:

'_symmetry_cell_setting' value 'Monoclinic' changed to 'monoclinic'
according to /home/saulius/struct/CIF-dictionaries/cif_core.dic
dictionary named 'cif_core.dic' version 2.4.1 from 2010-06-29.

Automatic conversion script
Id: cif_fix_values 1715 2011-07-08 13:25:40Z adriana 
;
_cod_original_sg_symbol_H-M ' P 21/n'
_cod_database_code 2203442
_cod_database_fobs_code 2203442

loop_
_symmetry_equiv_pos_as_xyz
'x, y, z'
'-x+1/2, y+1/2, -z+1/2'
'-x, -y, -z'
'x-1/2, -y-1/2, z-1/2'

loop_
_atom_site_label
_atom_site_fract_x
_atom_site_fract_y
_atom_site_fract_z
_atom_site_U_iso_or_equiv
_atom_site_adp_type
_atom_site_calc_flag
_atom_site_refinement_flags
_atom_site_occupancy
_atom_site_type_symbol
Pt1 0.89884(3) 0.91251(3) 0.11964(3) 0.06841(17) Uani d . 1 Pt
Pt2 0.69224(3) 0.88877(2) 0.10329(3) 0.06378(16) Uani d . 1 Pt
O3A 0.707(2) 1.295(2) -0.116(2) 0.248(6) Uiso d PD 0.50 O
O3B 0.708(3) 1.331(2) -0.1574(18) 0.248(6) Uiso d PD 0.50 O
O4A 0.631(3) 1.4054(16) -0.104(2) 0.248(6) Uiso d PD 0.50 O
O4B 0.5744(19) 1.335(2) -0.124(3) 0.248(6) Uiso d PD 0.50 O
O5A 0.552(2) 1.293(2) -0.138(3) 0.248(6) Uiso d PD 0.50 O
O5B 0.714(2) 1.361(2) -0.0307(16) 0.248(6) Uiso d PD 0.50 O
O8A 0.8875(19) 1.2732(16) -0.1439(16) 0.154(8) Uiso d P 0.50 O
O8B 0.9337(14) 1.3199(12) -0.1002(12) 0.109(6) Uiso d P 0.50 O
O9 0.604(2) 1.168(2) -0.221(2) 0.217(12) Uiso d P 0.50 O
O10 0.340(2) 1.037(2) -0.506(2) 0.235(13) Uiso d P 0.50 O
O11A 0.3295(17) 1.093(2) -0.379(2) 0.257(6) Uiso d PD 0.50 O
O11B 0.6152(16) 1.131(2) -0.376(2) 0.257(6) Uiso d PD 0.50 O
O12A 0.450(2) 1.117(2) -0.2692(16) 0.257(6) Uiso d PD 0.50 O
O12B 0.743(2) 1.173(2) -0.2802(16) 0.257(6) Uiso d PD 0.50 O
O13A 0.472(2) 1.053(2) -0.372(2) 0.257(6) Uiso d PD 0.50 O
O13B 0.751(2) 1.138(2) -0.4004(18) 0.257(6) Uiso d PD 0.50 O
N1 0.9057(6) 1.0387(5) 0.1136(6) 0.067(2) Uani d . 1 N
N2 0.8793(6) 0.9269(6) -0.0068(6) 0.072(2) Uani d . 1 N
N3 0.9173(8) 0.9061(5) 0.2481(6) 0.073(3) Uani d . 1 N
N4 0.8918(8) 0.7878(5) 0.1143(6) 0.092(3) Uani d . 1 N
H4 0.9434 0.7634 0.1084 0.110 Uiso calc R 1 H
N5 0.6514(6) 1.0093(5) 0.0795(6) 0.072(2) Uani d . 1 N
N6 0.6344(6) 0.8852(5) -0.0263(5) 0.063(2) Uani d . 1 N
N7 0.7477(8) 0.9001(5) 0.2300(6) 0.076(3) Uani d . 1 N
H7 0.7038 0.9064 0.2558 0.091 Uiso calc R 1 H
N8 0.7316(7) 0.7671(5) 0.1174(5) 0.070(2) Uani d . 1 N
N9A 0.6292(18) 1.3310(17) -0.1194(13) 0.248(6) Uiso d PD 0.50 N
N9B 0.6646(18) 1.3421(12) -0.1040(17) 0.248(6) Uiso d PD 0.50 N
N10A 0.4166(17) 1.0880(10) -0.3390(15) 0.257(6) Uiso d PD 0.50 N
N10B 0.7031(16) 1.1473(11) -0.3520(14) 0.257(6) Uiso d PD 0.50 N
C1 0.9229(9) 1.0929(7) 0.1765(8) 0.084(4) Uani d . 1 C
H1 0.9416 1.0719 0.2322 0.101 Uiso calc R 1 H
C2 0.9156(10) 1.1758(8) 0.1674(9) 0.100(4) Uani d . 1 C
H2 0.9266 1.2105 0.2150 0.120 Uiso calc R 1 H
C3 0.8919(11) 1.2079(8) 0.0872(10) 0.108(4) Uani d . 1 C
H3 0.8878 1.2653 0.0786 0.129 Uiso calc R 1 H
C4 0.8740(11) 1.1545(8) 0.0189(9) 0.104(4) Uani d . 1 C
H4A 0.8555 1.1753 -0.0368 0.125 Uiso calc R 1 H
C5 0.8837(8) 1.0698(7) 0.0334(8) 0.071(3) Uani d . 1 C
C6 0.8670(8) 1.0084(8) -0.0333(7) 0.078(3) Uani d . 1 C
C7 0.8422(9) 1.0240(9) -0.1206(8) 0.099(4) Uani d . 1 C
H7A 0.8328 1.0785 -0.1411 0.118 Uiso calc R 1 H
C8 0.8313(11) 0.9573(13) -0.1778(10) 0.125(6) Uani d . 1 C
H8 0.8141 0.9682 -0.2364 0.149 Uiso calc R 1 H
C9 0.8447(12) 0.8794(10) -0.1507(10) 0.106(5) Uani d . 1 C
H9 0.8398 0.8354 -0.1887 0.127 Uiso calc R 1 H
C10 0.8661(9) 0.8660(8) -0.0645(9) 0.089(4) Uani d . 1 C
H10 0.8717 0.8112 -0.0450 0.107 Uiso calc R 1 H
C11 1.0101(11) 0.9078(7) 0.3029(10) 0.100(4) Uani d . 1 C
H11 1.0626 0.9105 0.2803 0.120 Uiso calc R 1 H
C12 1.0329(12) 0.9058(8) 0.3919(9) 0.101(5) Uani d . 1 C
H12 1.0978 0.9093 0.4291 0.121 Uiso calc R 1 H
C13 0.9516(13) 0.8982(7) 0.4199(9) 0.095(4) Uani d . 1 C
H13 0.9628 0.8950 0.4788 0.115 Uiso calc R 1 H
C14 0.8652(9) 0.8954(6) 0.3725(7) 0.071(3) Uani d . 1 C
H14 0.8141 0.8903 0.3966 0.085 Uiso calc R 1 H
C15 0.8405(10) 0.8996(5) 0.2808(7) 0.067(3) Uani d . 1 C
C16 0.6628(9) 1.0700(7) 0.1400(8) 0.085(3) Uani d . 1 C
H16 0.6849 1.0562 0.1980 0.102 Uiso calc R 1 H
C17 0.6413(10) 1.1532(8) 0.1150(12) 0.111(5) Uani d . 1 C
H17 0.6511 1.1947 0.1565 0.133 Uiso calc R 1 H
C18 0.6058(10) 1.1740(9) 0.0295(11) 0.104(4) Uani d . 1 C
H18 0.5907 1.2289 0.0118 0.124 Uiso calc R 1 H
C19 0.5939(9) 1.1119(8) -0.0269(9) 0.088(4) Uani d . 1 C
H19 0.5687 1.1245 -0.0852 0.106 Uiso calc R 1 H
C20 0.6169(7) 1.0306(6) -0.0035(7) 0.063(3) Uani d . 1 C
C21 0.6047(8) 0.9607(7) -0.0640(7) 0.069(3) Uani d . 1 C
C22 0.5721(9) 0.9690(9) -0.1494(8) 0.089(4) Uani d . 1 C
H22 0.5543 1.0215 -0.1736 0.106 Uiso calc R 1 H
C23 0.5646(10) 0.8994(9) -0.2031(8) 0.097(4) Uani d . 1 C
H23 0.5410 0.9049 -0.2626 0.116 Uiso calc R 1 H
C24 0.5935(9) 0.8219(8) -0.1649(8) 0.088(4) Uani d . 1 C
H24 0.5906 0.7743 -0.1980 0.106 Uiso calc R 1 H
C25 0.6264(9) 0.8181(7) -0.0764(8) 0.081(3) Uani d . 1 C
H25 0.6439 0.7664 -0.0503 0.097 Uiso calc R 1 H
C26 0.6556(9) 0.7124(8) 0.1243(7) 0.084(3) Uani d . 1 C
H26 0.5962 0.7354 0.1271 0.100 Uiso calc R 1 H
C27 0.6654(10) 0.6285(7) 0.1272(8) 0.089(4) Uani d . 1 C
H27 0.6147 0.5940 0.1323 0.107 Uiso calc R 1 H
C28 0.7563(11) 0.5953(7) 0.1220(8) 0.094(4) Uani d . 1 C
H28 0.7645 0.5378 0.1201 0.113 Uiso calc R 1 H
C29 0.8330(9) 0.6487(7) 0.1199(7) 0.082(3) Uani d . 1 C
H29 0.8938 0.6268 0.1194 0.098 Uiso calc R 1 H
C30 0.8187(8) 0.7368(7) 0.1187(6) 0.067(3) Uani d . 1 C

loop_
_atom_site_aniso_label
_atom_site_aniso_U_11
_atom_site_aniso_U_22
_atom_site_aniso_U_33
_atom_site_aniso_U_12
_atom_site_aniso_U_13
_atom_site_aniso_U_23
Pt1 0.0759(3) 0.0569(3) 0.0670(3) -0.0075(2) 0.0148(2) -0.00046(19)
Pt2 0.0749(3) 0.0538(3) 0.0572(3) -0.00105(19) 0.0132(2) -0.00249(18)
N1 0.074(6) 0.050(5) 0.075(6) -0.013(4) 0.019(5) 0.001(5)
N2 0.074(6) 0.072(6) 0.071(6) -0.009(5) 0.024(5) -0.014(5)
N3 0.082(7) 0.055(5) 0.066(6) -0.007(5) -0.002(5) 0.007(4)
N4 0.115(8) 0.050(5) 0.105(8) -0.005(5) 0.027(7) -0.002(5)
N5 0.066(5) 0.065(6) 0.079(6) 0.009(4) 0.015(5) -0.014(5)
N6 0.067(5) 0.056(5) 0.058(5) -0.002(4) 0.010(4) -0.003(4)
N7 0.085(7) 0.084(7) 0.058(6) -0.001(5) 0.022(5) -0.008(4)
N8 0.088(7) 0.050(5) 0.062(5) 0.008(5) 0.010(5) 0.004(4)
C1 0.104(10) 0.064(8) 0.081(9) -0.020(7) 0.025(7) -0.004(6)
C2 0.132(11) 0.074(9) 0.094(10) -0.020(8) 0.035(9) 0.000(7)
C3 0.147(13) 0.059(8) 0.122(12) -0.015(8) 0.048(11) 0.008(8)
C4 0.143(13) 0.078(9) 0.091(10) -0.017(9) 0.038(9) 0.015(8)
C5 0.065(7) 0.070(8) 0.077(8) -0.013(6) 0.021(6) 0.005(6)
C6 0.076(7) 0.087(9) 0.075(8) -0.020(6) 0.031(6) 0.011(7)
C7 0.119(10) 0.108(10) 0.072(9) -0.038(9) 0.035(8) -0.001(8)
C8 0.108(11) 0.196(19) 0.082(10) -0.045(13) 0.046(9) -0.018(12)
C9 0.134(13) 0.110(12) 0.083(11) -0.034(10) 0.045(9) -0.017(9)
C10 0.081(8) 0.093(9) 0.099(11) -0.016(7) 0.036(8) -0.015(8)
C11 0.094(10) 0.062(8) 0.132(13) 0.001(7) 0.019(10) 0.022(7)
C12 0.106(11) 0.096(10) 0.066(9) -0.007(8) -0.022(8) 0.017(7)
C13 0.134(14) 0.069(8) 0.074(9) 0.000(8) 0.019(10) 0.012(6)
C14 0.079(8) 0.065(7) 0.055(7) 0.001(6) 0.001(6) 0.012(5)
C15 0.094(9) 0.039(6) 0.070(8) -0.006(5) 0.029(7) 0.005(5)
C16 0.098(9) 0.083(9) 0.069(8) -0.002(7) 0.020(7) -0.017(6)
C17 0.104(10) 0.050(8) 0.179(17) -0.001(7) 0.045(11) -0.047(9)
C18 0.091(10) 0.087(10) 0.118(12) 0.017(8) 0.012(9) 0.009(9)
C19 0.079(8) 0.075(8) 0.091(9) 0.010(6) 0.000(7) 0.001(7)
C20 0.059(6) 0.059(6) 0.065(7) 0.010(5) 0.009(5) -0.003(5)
C21 0.069(7) 0.067(7) 0.062(7) -0.001(5) 0.008(6) 0.001(5)
C22 0.084(8) 0.102(10) 0.073(8) 0.001(7) 0.017(7) 0.007(7)
C23 0.096(10) 0.119(12) 0.062(8) -0.020(8) 0.005(7) -0.008(8)
C24 0.085(8) 0.094(10) 0.081(9) 0.001(7) 0.019(7) -0.017(7)
C25 0.096(9) 0.070(8) 0.071(8) -0.004(6) 0.018(7) -0.018(6)
C26 0.092(8) 0.075(8) 0.083(8) -0.011(7) 0.025(7) 0.009(6)
C27 0.096(10) 0.064(8) 0.089(9) -0.015(7) 0.002(7) 0.026(6)
C28 0.120(11) 0.056(7) 0.081(9) -0.004(8) -0.005(8) 0.016(6)
C29 0.094(8) 0.056(7) 0.080(8) -0.004(6) 0.003(6) 0.008(6)
C30 0.068(7) 0.057(7) 0.062(7) -0.001(6) 0.000(6) 0.004(5)

loop_
_atom_type_symbol
_atom_type_description
_atom_type_scat_dispersion_real
_atom_type_scat_dispersion_imag
_atom_type_scat_source
C C 0.0033 0.0016 'International Tables Vol C Tables 4.2.6.8 and 6.1.1.4'
H H 0.0000 0.0000 'International Tables Vol C Tables 4.2.6.8 and 6.1.1.4'
N N 0.0061 0.0033 'International Tables Vol C Tables 4.2.6.8 and 6.1.1.4'
Pt Pt -1.7033 8.3905 'International Tables Vol C Tables 4.2.6.8 and 6.1.1.4'
O O 0.0106 0.0060 'International Tables Vol C Tables 4.2.6.8 and 6.1.1.4'

loop_
_geom_angle_atom_site_label_1
_geom_angle_atom_site_label_2
_geom_angle_atom_site_label_3
_geom_angle
_geom_angle_publ_flag
N4 Pt1 N2 94.6(4) yes
N4 Pt1 N1 174.8(4) yes
N2 Pt1 N1 80.2(4) yes
N4 Pt1 N3 89.0(3) yes
N2 Pt1 N3 176.3(3) yes
N1 Pt1 N3 96.2(3) yes
N7 Pt2 N5 96.3(4) yes
N7 Pt2 N8 88.0(3) yes
N5 Pt2 N8 175.6(3) yes
N7 Pt2 N6 176.3(3) yes
N5 Pt2 N6 80.1(3) yes
N8 Pt2 N6 95.6(3) yes
N4 Pt1 Pt2 80.1(3) ?
N2 Pt1 Pt2 96.5(2) ?
N1 Pt1 Pt2 101.0(2) ?
N3 Pt1 Pt2 83.4(3) ?
N7 Pt2 Pt1 80.6(3) ?
N5 Pt2 Pt1 96.4(2) ?
N8 Pt2 Pt1 83.2(3) ?
N6 Pt2 Pt1 99.4(2) ?
C1 N1 C5 116.9(10) ?
C1 N1 Pt1 128.4(8) ?
C5 N1 Pt1 114.5(7) ?
C10 N2 C6 119.8(11) ?
C10 N2 Pt1 126.2(9) ?
C6 N2 Pt1 113.5(7) ?
C11 N3 C15 118.2(11) ?
C11 N3 Pt1 118.2(10) ?
C15 N3 Pt1 123.6(8) ?
C30 N4 Pt1 129.6(8) ?
C20 N5 C16 118.7(9) ?
C20 N5 Pt2 115.6(7) ?
C16 N5 Pt2 125.5(8) ?
C25 N6 C21 118.7(9) ?
C25 N6 Pt2 126.7(7) ?
C21 N6 Pt2 114.6(7) ?
C15 N7 Pt2 130.5(8) ?
C30 N8 C26 120.0(9) ?
C30 N8 Pt2 125.4(7) ?
C26 N8 Pt2 114.6(8) ?
O5A N9A O4A 120.9(9) ?
O5A N9A O3A 119.9(9) ?
O4A N9A O3A 119.3(9) ?
O4B N9B O5B 120.5(9) ?
O4B N9B O3B 120.4(9) ?
O5B N9B O3B 119.1(9) ?
O12A N10A O11A 121.6(9) ?
O12A N10A O13A 119.8(9) ?
O11A N10A O13A 118.7(9) ?
O13B N10B O12B 120.3(9) ?
O13B N10B O11B 119.3(9) ?
O12B N10B O11B 120.3(9) ?
N1 C1 C2 125.6(12) ?
C1 C2 C3 118.2(13) ?
C2 C3 C4 119.0(13) ?
C3 C4 C5 119.5(12) ?
N1 C5 C4 120.7(11) ?
N1 C5 C6 115.0(10) ?
C4 C5 C6 124.2(11) ?
N2 C6 C7 117.7(12) ?
N2 C6 C5 116.0(10) ?
C7 C6 C5 126.2(12) ?
C6 C7 C8 119.6(14) ?
C9 C8 C7 121.6(15) ?
C8 C9 C10 117.3(15) ?
N2 C10 C9 123.8(13) ?
N3 C11 C12 123.9(14) ?
C13 C12 C11 114.4(13) ?
C14 C13 C12 124.3(14) ?
C13 C14 C15 121.9(14) ?
N7 C15 N3 120.7(10) ?
N7 C15 C14 122.0(11) ?
N3 C15 C14 117.3(11) ?
N5 C16 C17 120.1(12) ?
C18 C17 C16 120.4(12) ?
C19 C18 C17 117.0(13) ?
C18 C19 C20 123.2(13) ?
N5 C20 C19 120.5(10) ?
N5 C20 C21 114.9(9) ?
C19 C20 C21 124.6(10) ?
C22 C21 N6 121.3(10) ?
C22 C21 C20 124.1(11) ?
N6 C21 C20 114.6(9) ?
C21 C22 C23 120.7(12) ?
C24 C23 C22 118.2(12) ?
C25 C24 C23 117.8(12) ?
N6 C25 C24 123.2(11) ?
C27 C26 N8 123.0(12) ?
C26 C27 C28 117.2(12) ?
C29 C28 C27 120.0(11) ?
C28 C29 C30 120.0(13) ?
N8 C30 N4 120.6(10) ?
N8 C30 C29 119.5(11) ?
N4 C30 C29 119.8(11) ?
C30 N4 H4 115.2 ?
Pt1 N4 H4 115.2 ?
C15 N7 H7 114.8 ?
Pt2 N7 H7 114.8 ?
N1 C1 H1 117.2 ?
C2 C1 H1 117.2 ?
C1 C2 H2 120.9 ?
C3 C2 H2 120.9 ?
C2 C3 H3 120.5 ?
C4 C3 H3 120.5 ?
C3 C4 H4A 120.2 ?
C5 C4 H4A 120.2 ?
C6 C7 H7A 120.2 ?
C8 C7 H7A 120.2 ?
C9 C8 H8 119.2 ?
C7 C8 H8 119.2 ?
C8 C9 H9 121.3 ?
C10 C9 H9 121.3 ?
N2 C10 H10 118.1 ?
C9 C10 H10 118.1 ?
N3 C11 H11 118.0 ?
C12 C11 H11 118.0 ?
C13 C12 H12 122.8 ?
C11 C12 H12 122.8 ?
C14 C13 H13 117.9 ?
C12 C13 H13 117.9 ?
C13 C14 H14 119.1 ?
C15 C14 H14 119.1 ?
N5 C16 H16 119.9 ?
C17 C16 H16 119.9 ?
C18 C17 H17 119.8 ?
C16 C17 H17 119.8 ?
C19 C18 H18 121.5 ?
C17 C18 H18 121.5 ?
C18 C19 H19 118.4 ?
C20 C19 H19 118.4 ?
C21 C22 H22 119.6 ?
C23 C22 H22 119.6 ?
C24 C23 H23 120.9 ?
C22 C23 H23 120.9 ?
C25 C24 H24 121.1 ?
C23 C24 H24 121.1 ?
N6 C25 H25 118.4 ?
C24 C25 H25 118.4 ?
C27 C26 H26 118.5 ?
N8 C26 H26 118.5 ?
C26 C27 H27 121.4 ?
C28 C27 H27 121.4 ?
C29 C28 H28 120.0 ?
C27 C28 H28 120.0 ?
C28 C29 H29 120.0 ?
C30 C29 H29 120.0 ?

loop_
_geom_bond_atom_site_label_1
_geom_bond_atom_site_label_2
_geom_bond_distance
_geom_bond_publ_flag
Pt1 N1 2.028(8) yes
Pt1 N2 2.017(9) yes
Pt1 N3 2.043(9) yes
Pt1 N4 2.001(9) yes
Pt2 N5 2.017(8) yes
Pt2 N6 2.024(8) yes
Pt2 N7 1.985(9) yes
Pt2 N8 2.020(8) yes
Pt1 Pt2 2.8724(6) yes
O3A N9A 1.227(10) ?
O4A N9A 1.215(10) ?
O5A N9A 1.205(10) ?
O3B N9B 1.228(10) ?
O4B N9B 1.217(10) ?
O5B N9B 1.222(10) ?
O11A N10A 1.200(10) ?
O12A N10A 1.186(10) ?
O13A N10A 1.216(10) ?
O11B N10B 1.208(10) ?
O12B N10B 1.205(10) ?
O13B N10B 1.202(10) ?
N1 C1 1.311(13) ?
N1 C5 1.349(13) ?
N2 C10 1.331(14) ?
N2 C6 1.368(13) ?
N3 C11 1.336(15) ?
N3 C15 1.358(14) ?
N4 C30 1.336(13) ?
N5 C20 1.336(12) ?
N5 C16 1.363(13) ?
N6 C25 1.335(12) ?
N6 C21 1.362(12) ?
N7 C15 1.314(14) ?
N8 C30 1.317(13) ?
N8 C26 1.418(14) ?
N9A N9B 0.52(4) ?
C1 C2 1.337(15) ?
C2 C3 1.353(17) ?
C3 C4 1.368(17) ?
C4 C5 1.378(16) ?
C5 C6 1.433(15) ?
C6 C7 1.387(15) ?
C7 C8 1.397(19) ?
C8 C9 1.32(2) ?
C9 C10 1.367(18) ?
C11 C12 1.391(19) ?
C12 C13 1.372(19) ?
C13 C14 1.224(16) ?
C14 C15 1.434(15) ?
C16 C17 1.399(17) ?
C17 C18 1.373(19) ?
C18 C19 1.333(16) ?
C19 C20 1.369(14) ?
C20 C21 1.470(13) ?
C21 C22 1.336(14) ?
C22 C23 1.405(17) ?
C23 C24 1.391(16) ?
C24 C25 1.379(15) ?
C26 C27 1.350(15) ?
C27 C28 1.417(18) ?
C28 C29 1.390(17) ?
C29 C30 1.426(14) ?
N4 H4 0.8600 ?
N7 H7 0.8600 ?
C1 H1 0.9300 ?
C2 H2 0.9300 ?
C3 H3 0.9300 ?
C4 H4A 0.9300 ?
C7 H7A 0.9300 ?
C8 H8 0.9300 ?
C9 H9 0.9300 ?
C10 H10 0.9300 ?
C11 H11 0.9300 ?
C12 H12 0.9300 ?
C13 H13 0.9300 ?
C14 H14 0.9300 ?
C16 H16 0.9300 ?
C17 H17 0.9300 ?
C18 H18 0.9300 ?
C19 H19 0.9300 ?
C22 H22 0.9300 ?
C23 H23 0.9300 ?
C24 H24 0.9300 ?
C25 H25 0.9300 ?
C26 H26 0.9300 ?
C27 H27 0.9300 ?
C28 H28 0.9300 ?
C29 H29 0.9300 ?

loop_
_geom_contact_atom_site_label_1
_geom_contact_atom_site_label_2
_geom_contact_distance
_geom_contact_site_symmetry_2
_geom_contact_publ_flag
Pt1 Pt1 6.2077(9) 3_775 yes
Pt2 Pt2 6.4875(9) 3_675 yes
N1 N5 3.491(12) . yes
N2 N6 3.440(12) . yes
C1 C16 3.552(17) . yes
C9 C24 3.605(19) . yes
C10 C25 3.418(16) . yes
C9 N1 3.630(17) 3_775 yes
C10 C4 3.525(19) 3_775 yes
C10 C5 3.562(15) 3_775 yes
C8 N1 3.530(17) 3_775 yes
C8 C1 3.56(2) 3_775 yes
C6 C6 3.58(2) 3_775 yes
C9 C1 3.471(19) 3_775 yes
N2 C5 3.513(14) 3_775 yes
N2 C6 3.590(13) 3_775 yes
N5 C21 3.582(13) 3_675 yes
N6 C18 3.509(16) 3_675 yes
C16 C22 3.431(17) 3_675 yes
C18 C25 3.602(18) 3_675 yes
C20 C20 3.48(2) 3_675 yes

loop_
_geom_torsion_atom_site_label_1
_geom_torsion_atom_site_label_2
_geom_torsion_atom_site_label_3
_geom_torsion_atom_site_label_4
_geom_torsion
_geom_torsion_publ_flag
N3 Pt1 Pt2 N7 6.2(3) yes
N1 Pt1 Pt2 N5 6.4(4) yes
N4 Pt1 Pt2 N8 7.2(4) yes
N2 Pt1 Pt2 N6 6.2(3) yes
C5 N1 C1 C2 3.4(19) ?
N1 C1 C2 C3 -2(2) ?
C1 C2 C3 C4 2(2) ?
C2 C3 C4 C5 -2(2) ?
C1 N1 C5 C4 -3.8(16) ?
C1 N1 C5 C6 179.1(10) ?
C3 C4 C5 N1 3.3(19) ?
C3 C4 C5 C6 -179.9(12) ?
C10 N2 C6 C7 -0.9(16) ?
C10 N2 C6 C5 -179.4(9) ?
N1 C5 C6 N2 -2.5(15) ?
C4 C5 C6 N2 -179.4(10) ?
N1 C5 C6 C7 179.2(11) ?
C4 C5 C6 C7 2(2) ?
N2 C6 C7 C8 -0.4(18) ?
C5 C6 C7 C8 178.0(12) ?
C6 C7 C8 C9 0(2) ?
C7 C8 C9 C10 2(2) ?
C6 N2 C10 C9 3.1(18) ?
C8 C9 C10 N2 -4(2) ?
C15 N3 C11 C12 -1.9(16) ?
N3 C11 C12 C13 2.6(18) ?
C11 C12 C13 C14 -2(2) ?
C12 C13 C14 C15 0(2) ?
C11 N3 C15 N7 178.0(9) ?
C11 N3 C15 C14 0.1(13) ?
C13 C14 C15 N7 -177.1(11) ?
C13 C14 C15 N3 0.7(15) ?
C20 N5 C16 C17 -1.9(17) ?
N5 C16 C17 C18 2(2) ?
C16 C17 C18 C19 0(2) ?
C17 C18 C19 C20 -1(2) ?
C16 N5 C20 C19 0.3(16) ?
C16 N5 C20 C21 -178.5(9) ?
C18 C19 C20 N5 1.3(19) ?
C18 C19 C20 C21 -180.0(12) ?
C25 N6 C21 C22 -2.8(16) ?
C25 N6 C21 C20 -179.8(9) ?
N5 C20 C21 C22 -179.3(11) ?
C19 C20 C21 C22 1.9(18) ?
N5 C20 C21 N6 -2.5(13) ?
C19 C20 C21 N6 178.7(10) ?
N6 C21 C22 C23 1.9(18) ?
C20 C21 C22 C23 178.6(11) ?
C21 C22 C23 C24 -1(2) ?
C22 C23 C24 C25 0.9(19) ?
C21 N6 C25 C24 2.8(17) ?
C23 C24 C25 N6 -1.9(19) ?
C30 N8 C26 C27 -4.2(17) ?
N8 C26 C27 C28 -0.6(18) ?
C26 C27 C28 C29 4.1(18) ?
C27 C28 C29 C30 -3.1(18) ?
C26 N8 C30 N4 -178.3(9) ?
C26 N8 C30 C29 5.2(15) ?
C28 C29 C30 N8 -1.6(16) ?
C28 C29 C30 N4 -178.2(10) ?
